data_1504867
loop_
_publ_author_name
'Anderson, Brian J.'
'Guino-o, Marites A'
'Glueck, David S.'
'Golen, James A.'
'DiPasquale, Antonio G.'
'Liable-Sands, Louise M'
'Rheingold, Arnold L.'

_publ_section_title
;
 Platinum-catalyzed enantioselective tandem alkylation/arylation of
 primary phosphines. Asymmetric synthesis of P-stereogenic
 1-phosphaacenaphthenes.
;
_journal_issue 20
_journal_name_full 'Organic letters'
_journal_page_first 4425
_journal_page_last 4428
_journal_paper_doi 10.1021/ol801616s
_journal_volume 10
_journal_year 2008
_chemical_formula_sum 'C17 H14 I P'
_chemical_formula_weight 376.15
_chemical_name_systematic
; 

 ? 

;
_space_group_IT_number 14
_symmetry_cell_setting monoclinic
_symmetry_space_group_name_Hall '-P 2yn'
_symmetry_space_group_name_H-M 'P 1 21/n 1'
_atom_sites_solution_hydrogens geom
_atom_sites_solution_primary direct
_atom_sites_solution_secondary difmap
_audit_creation_method SHELXL-97
_cell_angle_alpha 90.00
_cell_angle_beta 90.503(4)
_cell_angle_gamma 90.00
_cell_formula_units_Z 4
_cell_length_a 13.569(3)
_cell_length_b 7.0005(17)
_cell_length_c 15.273(4)
_cell_measurement_reflns_used 4887
_cell_measurement_temperature 100(2)
_cell_measurement_theta_max 27.68
_cell_measurement_theta_min 2.67
_cell_volume 1450.7(6)
_computing_cell_refinement 'Bruker SMART'
_computing_data_collection 'Bruker SMART'
_computing_data_reduction 'Bruker SAINT'
_computing_molecular_graphics 'Bruker SHELXTL'
_computing_publication_material 'Bruker SHELXTL'
_computing_structure_refinement 'SHELXL-97 (Sheldrick, 1997)'
_computing_structure_solution 'SHELXS-97 (Sheldrick, 1990)'
_diffrn_ambient_temperature 100(2)
_diffrn_measured_fraction_theta_full 0.998
_diffrn_measured_fraction_theta_max 0.936
_diffrn_measurement_device_type 'CCD area detector'
_diffrn_measurement_method 'phi and omega scans'
_diffrn_radiation_monochromator graphite
_diffrn_radiation_source 'fine-focus sealed tube'
_diffrn_radiation_type MoK\a
_diffrn_radiation_wavelength 0.71073
_diffrn_reflns_av_R_equivalents 0.0904
_diffrn_reflns_av_sigmaI/netI 0.0984
_diffrn_reflns_limit_h_max 17
_diffrn_reflns_limit_h_min -17
_diffrn_reflns_limit_k_max 9
_diffrn_reflns_limit_k_min -9
_diffrn_reflns_limit_l_max 19
_diffrn_reflns_limit_l_min -19
_diffrn_reflns_number 11831
_diffrn_reflns_theta_full 25.00
_diffrn_reflns_theta_max 28.25
_diffrn_reflns_theta_min 2.00
_exptl_absorpt_coefficient_mu 2.301
_exptl_absorpt_correction_T_max 0.8936
_exptl_absorpt_correction_T_min 0.5970
_exptl_absorpt_correction_type multi-scan
_exptl_absorpt_process_details SADABS
_exptl_crystal_colour colorless
_exptl_crystal_density_diffrn 1.722
_exptl_crystal_density_method 'not measured'
_exptl_crystal_description blade
_exptl_crystal_F_000 736
_exptl_crystal_size_max 0.25
_exptl_crystal_size_mid 0.10
_exptl_crystal_size_min 0.05
_refine_diff_density_max 1.306
_refine_diff_density_min -0.672
_refine_diff_density_rms 0.116
_refine_ls_extinction_method none
_refine_ls_goodness_of_fit_ref 0.769
_refine_ls_hydrogen_treatment mixed
_refine_ls_matrix_type full
_refine_ls_number_parameters 176
_refine_ls_number_reflns 3361
_refine_ls_number_restraints 0
_refine_ls_restrained_S_all 0.769
_refine_ls_R_factor_all 0.0505
_refine_ls_R_factor_gt 0.0320
_refine_ls_shift/su_max 0.002
_refine_ls_shift/su_mean 0.000
_refine_ls_structure_factor_coef Fsqd
_refine_ls_weighting_details 'calc w=1/[\s^2^(Fo^2^)+(0.0000P)^2^+0.0000P] where P=(Fo^2^+2Fc^2^)/3'
_refine_ls_weighting_scheme calc
_refine_ls_wR_factor_gt 0.0536
_refine_ls_wR_factor_ref 0.0556
_reflns_number_gt 2277
_reflns_number_total 3361
_reflns_threshold_expression >2sigma(I)
_cod_data_source_file ol801616s_si_002.cif
_cod_data_source_block glu255b
_cod_depositor_comments
;
The following automatic conversions were performed:

'_symmetry_cell_setting' value 'Monoclinic' changed to 'monoclinic'
according to /home/saulius/struct/CIF-dictionaries/cif_core.dic
dictionary named 'cif_core.dic' version 2.4.1 from 2010-06-29.

Automatic conversion script
Id: cif_fix_values 1715 2011-07-08 13:25:40Z adriana 
;
_cod_original_sg_symbol_H-M P2(1)/n
_cod_database_code 1504867

loop_
_symmetry_equiv_pos_as_xyz
'x, y, z'
'-x+1/2, y+1/2, -z+1/2'
'-x, -y, -z'
'x-1/2, -y-1/2, z-1/2'

loop_
_atom_site_label
_atom_site_type_symbol
_atom_site_fract_x
_atom_site_fract_y
_atom_site_fract_z
_atom_site_U_iso_or_equiv
_atom_site_adp_type
_atom_site_occupancy
_atom_site_symmetry_multiplicity
_atom_site_calc_flag
_atom_site_refinement_flags
I1 I 0.388864(16) 0.53759(3) 0.892234(16) 0.02322(8) Uani 1 1 d .
P1 P 0.58538(7) 0.21665(12) 0.90997(7) 0.0239(2) Uani 1 1 d .
C1 C 0.4708(2) 0.0945(4) 0.8702(2) 0.0196(8) Uani 1 1 d .
H1A H 0.4735 -0.0405 0.8893 0.024 Uiso 1 1 calc R
H1B H 0.4137 0.1543 0.8993 0.024 Uiso 1 1 calc R
C2 C 0.4529(2) 0.0985(4) 0.7742(2) 0.0194(8) Uani 1 1 d .
C3 C 0.4825(2) -0.0606(5) 0.7274(2) 0.0225(9) Uani 1 1 d .
H3A H 0.5152 -0.1604 0.7582 0.027 Uiso 1 1 calc R
C4 C 0.4671(3) -0.0824(5) 0.6377(3) 0.0262(9) Uani 1 1 d .
H4A H 0.4890 -0.1946 0.6088 0.031 Uiso 1 1 calc R
C5 C 0.4208(2) 0.0567(5) 0.5923(3) 0.0273(9) Uani 1 1 d .
H5A H 0.4094 0.0413 0.5312 0.033 Uiso 1 1 calc R
C6 C 0.3889(2) 0.2264(5) 0.6347(2) 0.0214(8) Uani 1 1 d .
C7 C 0.3402(2) 0.3662(5) 0.5840(3) 0.0291(9) Uani 1 1 d .
H7A H 0.3301 0.3457 0.5231 0.035 Uiso 1 1 calc R
C8 C 0.3076(2) 0.5300(5) 0.6216(3) 0.0314(10) Uani 1 1 d .
H8A H 0.2741 0.6232 0.5872 0.038 Uiso 1 1 calc R
C9 C 0.3235(2) 0.5606(5) 0.7104(3) 0.0254(9) Uani 1 1 d .
H9A H 0.3005 0.6760 0.7359 0.030 Uiso 1 1 calc R
C10 C 0.3707(2) 0.4321(4) 0.7621(2) 0.0190(8) Uani 1 1 d .
C11 C 0.4053(2) 0.2531(4) 0.7265(2) 0.0186(8) Uani 1 1 d .
C12 C 0.6821(2) 0.0482(5) 0.8806(2) 0.0203(8) Uani 1 1 d .
C13 C 0.7676(2) 0.1087(5) 0.8399(2) 0.0236(9) Uani 1 1 d .
H13A H 0.7717 0.2365 0.8192 0.028 Uiso 1 1 calc R
C14 C 0.8469(3) -0.0125(5) 0.8287(3) 0.0267(9) Uani 1 1 d .
H14A H 0.9054 0.0329 0.8019 0.032 Uiso 1 1 calc R
C15 C 0.8409(3) -0.2003(5) 0.8566(2) 0.0285(9) Uani 1 1 d .
H15A H 0.8950 -0.2842 0.8484 0.034 Uiso 1 1 calc R
C16 C 0.7566(2) -0.2660(5) 0.8962(2) 0.0250(9) Uani 1 1 d .
H16A H 0.7524 -0.3951 0.9150 0.030 Uiso 1 1 calc R
C17 C 0.6778(2) -0.1430(5) 0.9087(2) 0.0232(8) Uani 1 1 d .
H17A H 0.6201 -0.1886 0.9365 0.028 Uiso 1 1 calc R
H1P H 0.600(2) 0.347(5) 0.841(3) 0.056(11) Uiso 1 1 d .

loop_
_atom_site_aniso_label
_atom_site_aniso_U_11
_atom_site_aniso_U_22
_atom_site_aniso_U_33
_atom_site_aniso_U_23
_atom_site_aniso_U_13
_atom_site_aniso_U_12
I1 0.02355(13) 0.02063(12) 0.02553(15) 0.00009(11) 0.00359(10) 0.00327(11)
P1 0.0229(5) 0.0205(5) 0.0281(6) -0.0044(4) -0.0036(5) 0.0029(4)
C1 0.0212(18) 0.0128(17) 0.025(2) 0.0006(15) 0.0034(17) 0.0019(14)
C2 0.0153(18) 0.0201(19) 0.023(2) 0.0008(16) 0.0035(16) -0.0047(14)
C3 0.0188(18) 0.020(2) 0.029(2) -0.0006(17) 0.0020(17) -0.0051(15)
C4 0.028(2) 0.024(2) 0.027(2) -0.0076(17) 0.0060(19) -0.0067(16)
C5 0.0233(19) 0.039(2) 0.019(2) -0.0045(19) 0.0000(17) -0.0086(18)
C6 0.0146(18) 0.028(2) 0.022(2) 0.0024(17) 0.0022(16) -0.0045(15)
C7 0.023(2) 0.041(2) 0.023(2) 0.006(2) -0.0066(17) -0.0091(18)
C8 0.0187(19) 0.037(2) 0.039(3) 0.017(2) -0.0053(18) -0.0004(18)
C9 0.0158(18) 0.024(2) 0.036(3) 0.0073(18) 0.0030(18) -0.0014(15)
C10 0.0098(17) 0.026(2) 0.021(2) 0.0053(16) -0.0002(15) -0.0023(14)
C11 0.0117(17) 0.0202(19) 0.024(2) 0.0009(16) 0.0068(17) -0.0055(14)
C12 0.0236(19) 0.0209(18) 0.016(2) -0.0007(17) -0.0027(16) 0.0010(16)
C13 0.026(2) 0.0210(18) 0.024(2) 0.0000(17) -0.0042(17) 0.0002(16)
C14 0.0215(19) 0.033(2) 0.026(2) -0.0022(17) 0.0024(17) -0.0033(16)
C15 0.023(2) 0.035(2) 0.028(3) -0.0073(19) -0.0033(18) 0.0087(17)
C16 0.026(2) 0.0215(19) 0.028(2) -0.0011(17) -0.0023(18) 0.0058(16)
C17 0.022(2) 0.030(2) 0.017(2) -0.0007(17) 0.0016(16) 0.0030(16)

loop_
_atom_type_symbol
_atom_type_description
_atom_type_scat_dispersion_real
_atom_type_scat_dispersion_imag
_atom_type_scat_source
C C 0.0033 0.0016 'International Tables Vol C Tables 4.2.6.8 and 6.1.1.4'
H H 0.0000 0.0000 'International Tables Vol C Tables 4.2.6.8 and 6.1.1.4'
P P 0.1023 0.0942 'International Tables Vol C Tables 4.2.6.8 and 6.1.1.4'
I I -0.4742 1.8119 'International Tables Vol C Tables 4.2.6.8 and 6.1.1.4'

loop_
_geom_angle_atom_site_label_1
_geom_angle_atom_site_label_2
_geom_angle_atom_site_label_3
_geom_angle
C12 P1 C1 102.86(15)
C12 P1 H1P 97.7(13)
C1 P1 H1P 100.0(15)
C2 C1 P1 116.2(2)
C2 C1 H1A 108.2
P1 C1 H1A 108.2
C2 C1 H1B 108.2
P1 C1 H1B 108.2
H1A C1 H1B 107.4
C3 C2 C11 118.0(3)
C3 C2 C1 116.7(3)
C11 C2 C1 125.3(3)
C2 C3 C4 123.7(3)
C2 C3 H3A 118.2
C4 C3 H3A 118.2
C5 C4 C3 119.5(3)
C5 C4 H4A 120.2
C3 C4 H4A 120.2
C4 C5 C6 120.7(4)
C4 C5 H5A 119.6
C6 C5 H5A 119.6
C7 C6 C5 118.2(4)
C7 C6 C11 121.1(3)
C5 C6 C11 120.7(3)
C8 C7 C6 120.4(4)
C8 C7 H7A 119.8
C6 C7 H7A 119.8
C7 C8 C9 119.7(3)
C7 C8 H8A 120.2
C9 C8 H8A 120.2
C10 C9 C8 122.4(3)
C10 C9 H9A 118.8
C8 C9 H9A 118.8
C9 C10 C11 120.6(4)
C9 C10 I1 111.3(3)
C11 C10 I1 128.0(3)
C6 C11 C10 115.7(3)
C6 C11 C2 117.3(3)
C10 C11 C2 127.0(3)
C13 C12 C17 117.6(3)
C13 C12 P1 121.3(3)
C17 C12 P1 120.6(2)
C14 C13 C12 121.5(3)
C14 C13 H13A 119.2
C12 C13 H13A 119.2
C13 C14 C15 119.7(3)
C13 C14 H14A 120.1
C15 C14 H14A 120.1
C16 C15 C14 120.2(3)
C16 C15 H15A 119.9
C14 C15 H15A 119.9
C15 C16 C17 119.8(3)
C15 C16 H16A 120.1
C17 C16 H16A 120.1
C16 C17 C12 121.0(3)
C16 C17 H17A 119.5
C12 C17 H17A 119.5

loop_
_geom_bond_atom_site_label_1
_geom_bond_atom_site_label_2
_geom_bond_distance
I1 C10 2.132(4)
P1 C12 1.823(3)
P1 C1 1.870(3)
P1 H1P 1.40(4)
C1 C2 1.485(5)
C1 H1A 0.9900
C1 H1B 0.9900
C2 C3 1.385(4)
C2 C11 1.453(5)
C3 C4 1.392(5)
C3 H3A 0.9500
C4 C5 1.348(5)
C4 H4A 0.9500
C5 C6 1.423(5)
C5 H5A 0.9500
C6 C7 1.410(5)
C6 C11 1.429(5)
C7 C8 1.358(5)
C7 H7A 0.9500
C8 C9 1.389(5)
C8 H8A 0.9500
C9 C10 1.354(5)
C9 H9A 0.9500
C10 C11 1.446(4)
C12 C13 1.388(4)
C12 C17 1.407(4)
C13 C14 1.383(4)
C13 H13A 0.9500
C14 C15 1.385(4)
C14 H14A 0.9500
C15 C16 1.378(4)
C15 H15A 0.9500
C16 C17 1.386(4)
C16 H16A 0.9500
C17 H17A 0.9500

loop_
_cod_related_entry_id
_cod_related_entry_code
_cod_related_entry_database
1 30651491 ChemSpider
